data_7041926
loop_
_publ_author_name
'Tatikonda, Rajendhraprasad'
'Bertula, Kia'
'Nonappa, ?'
'Hietala, Sami'
'Rissanen, Kari'
'Haukka, Matti'

_publ_section_title
;
 Bipyridine based metallogels: an unprecedented difference in
 photochemical and chemical reduction in the in situ nanoparticle
 formation.
;
_journal_issue 9
_journal_name_full 'Dalton transactions (Cambridge, England : 2003)'
_journal_page_first 2793
_journal_page_last 2802
_journal_paper_doi 10.1039/c6dt04253h
_journal_volume 46
_journal_year 2017
_chemical_formula_moiety '2(C11 H9 N2 O)'
_chemical_formula_sum 'C22 H18 N4 O2'
_chemical_formula_weight 370.40
_chemical_name_systematic
;
 ? 
;
_space_group_crystal_system triclinic
_space_group_IT_number 2
_space_group_name_Hall '-P 1'
_space_group_name_H-M_alt 'P -1'
_symmetry_space_group_name_Hall '-P 1'
_symmetry_space_group_name_H-M 'P -1'
_atom_sites_solution_hydrogens geom
_atom_sites_solution_primary iterative
_atom_sites_solution_secondary difmap
_audit_creation_date 2016-03-31
_audit_creation_method
;
Olex2 1.2
(compiled 2016.02.19 svn.r3266 for OlexSys, GUI svn.r5155)
;
_audit_update_record
;
2016-08-23 deposited with the CCDC.
2017-02-02 downloaded from the CCDC.
;
_cell_angle_alpha 114.646(6)
_cell_angle_beta 103.516(5)
_cell_angle_gamma 93.852(5)
_cell_formula_units_Z 2
_cell_length_a 6.2801(4)
_cell_length_b 12.0904(8)
_cell_length_c 13.3168(8)
_cell_measurement_reflns_used 5160
_cell_measurement_temperature 120
_cell_measurement_theta_max 28.7750
_cell_measurement_theta_min 3.8970
_cell_volume 877.92(11)
_computing_cell_refinement 'CrysAlisPro 1.171.38.41 (Rigaku OD, 2015)'
_computing_data_collection 'CrysAlisPro 1.171.38.41 (Rigaku OD, 2015)'
_computing_data_reduction 'CrysAlisPro 1.171.38.41 (Rigaku OD, 2015)'
_computing_molecular_graphics 'Olex2 (Dolomanov et al., 2009)'
_computing_publication_material 'Olex2 (Dolomanov et al., 2009)'
_computing_structure_refinement 'ShelXL (Sheldrick, 2015)'
_computing_structure_solution
;
Superflip (Palatinus & Chapuis, 2007;Palatinus & van der Lee, 2008;
Palatinus et al., 2012)
;
_diffrn_ambient_environment air
_diffrn_ambient_temperature 120
_diffrn_detector 'CCD plate'
_diffrn_detector_area_resol_mean 8.0053
_diffrn_detector_type Eos
_diffrn_measured_fraction_theta_full 0.999
_diffrn_measured_fraction_theta_max 0.991
_diffrn_measurement_details
;
List of Runs (angles in degrees, time in seconds):

  # Type    Start    End  Width  t~exp~   \w     \q     \k     \f   Frames
#--------------------------------------------------------------------------
  1  \w    -47.00  47.00   1.00   30.00    --  -18.14  77.00-120.00   94
  2  \w    -37.00  54.00   1.00   30.00    --  -18.14  37.00  30.00   91
  3  \w    -83.00  -9.00   1.00   30.00    --  -18.14 137.00  27.90   74
  4  \w     -2.00  88.00   1.00   30.00    --   19.23  57.00 -90.00   90
  5  \w    -50.00  41.00   1.00   30.00    --   19.23 -57.00 120.00   91
  6  \w     10.00  61.00   1.00   30.00    --   19.23 -99.00 -60.00   51
  7  \w     -2.00  88.00   1.00   30.00    --   19.23  57.00  30.00   90
  8  \w    -10.00  87.00   1.00   30.00    --   19.23  77.00 120.00   97
;
_diffrn_measurement_device 'four-circle diffractometer'
_diffrn_measurement_device_type 'SuperNova, Single source at offset, Eos'
_diffrn_measurement_method '\w scans'
_diffrn_orient_matrix_type 'CrysAlisPro convention (1999,Acta A55,543-557)'
_diffrn_orient_matrix_UB_11 -0.0078966000
_diffrn_orient_matrix_UB_12 -0.0627688000
_diffrn_orient_matrix_UB_13 -0.0101131000
_diffrn_orient_matrix_UB_21 -0.0843059000
_diffrn_orient_matrix_UB_22 0.0065729000
_diffrn_orient_matrix_UB_23 0.0283404000
_diffrn_orient_matrix_UB_31 -0.0825145000
_diffrn_orient_matrix_UB_32 -0.0182458000
_diffrn_orient_matrix_UB_33 -0.0532993000
_diffrn_radiation_monochromator mirror
_diffrn_radiation_probe x-ray
_diffrn_radiation_type MoK\a
_diffrn_radiation_wavelength 0.71073
_diffrn_reflns_av_R_equivalents 0.0231
_diffrn_reflns_av_unetI/netI 0.0247
_diffrn_reflns_limit_h_max 8
_diffrn_reflns_limit_h_min -8
_diffrn_reflns_limit_k_max 15
_diffrn_reflns_limit_k_min -15
_diffrn_reflns_limit_l_max 16
_diffrn_reflns_limit_l_min -17
_diffrn_reflns_number 11863
_diffrn_reflns_theta_full 26.00
_diffrn_reflns_theta_max 27.00
_diffrn_reflns_theta_min 3.10
_diffrn_source 'micro-focus sealed X-ray tube'
_diffrn_source_type 'SuperNova (Mo) X-ray Source'
_exptl_absorpt_coefficient_mu 0.093
_exptl_absorpt_correction_T_max 0.997
_exptl_absorpt_correction_T_min 0.995
_exptl_absorpt_correction_type gaussian
_exptl_absorpt_process_details
;
CrysAlisPro, Agilent Technologies,
Version 1.171.36.32 (release 02-08-2013 CrysAlis171 .NET)
(compiled Aug  2 2013,16:46:58)
Numerical absorption correction based on gaussian integration over
            a multifaceted crystal model
Empirical absorption correction using spherical harmonics,
 implemented in SCALE3 ABSPACK scaling algorithm.
;
_exptl_crystal_colour 'clear colourless'
_exptl_crystal_colour_lustre clear
_exptl_crystal_colour_primary colourless
_exptl_crystal_density_diffrn 1.401
_exptl_crystal_density_method 'not measured'
_exptl_crystal_description block
_exptl_crystal_F_000 388
_exptl_crystal_size_max 0.215
_exptl_crystal_size_mid 0.124
_exptl_crystal_size_min 0.093
_refine_diff_density_max 0.353
_refine_diff_density_min -0.221
_refine_diff_density_rms 0.044
_refine_ls_extinction_method none
_refine_ls_goodness_of_fit_ref 1.048
_refine_ls_hydrogen_treatment constr
_refine_ls_matrix_type full
_refine_ls_number_parameters 253
_refine_ls_number_reflns 3787
_refine_ls_number_restraints 0
_refine_ls_restrained_S_all 1.048
_refine_ls_R_factor_all 0.0487
_refine_ls_R_factor_gt 0.0398
_refine_ls_shift/su_max 0.000
_refine_ls_shift/su_mean 0.000
_refine_ls_structure_factor_coef Fsqd
_refine_ls_weighting_details 'calc w=1/[\s^2^(Fo^2^)+(0.0363P)^2^+0.4698P] where P=(Fo^2^+2Fc^2^)/3'
_refine_ls_weighting_scheme calc
_refine_ls_wR_factor_gt 0.0934
_refine_ls_wR_factor_ref 0.0985
_reflns_number_gt 3201
_reflns_number_total 3787
_reflns_threshold_expression >2sigma(I)
_cod_data_source_file c6dt04253h2.cif
_cod_data_source_block 3
_cod_depositor_comments 'Adding full bibliography for 7041926--7041928.cif.'
_cod_original_cell_volume 877.92(10)
_cod_database_code 7041926
_chemical_oxdiff_formula 'C11 H18 N4 O2 '
_chemical_oxdiff_usercomment 'Clear, Colorless, Block'
_reflns_odcompleteness_completeness 99.89
_reflns_odcompleteness_iscentric 1
_reflns_odcompleteness_theta 26.32
_olex2_refinement_description
;
1. Fixed Uiso
 At 1.2 times of:
  All C(H) groups, All C(H,H) groups
2.a Secondary CH2 refined with riding coordinates:
 C6(H6A,H6B), C17(H17A,H17B)
2.b Aromatic/amide H refined with riding coordinates:
 C2(H2), C13(H13), C22(H22), C15(H15), C4(H4), C20(H20), C8(H8), C5(H5),
 C9(H9), C21(H21), C11(H11), C19(H19), C16(H16), C10(H10)
;
_olex2_submission_special_instructions 'No special instructions were received'
_oxdiff_exptl_absorpt_empirical_details
;
Empirical correction (ABSPACK) includes:
- Absorption correction using spherical harmonics
- Frame scaling
;
_oxdiff_exptl_absorpt_empirical_full_max 1.148
_oxdiff_exptl_absorpt_empirical_full_min 0.921

loop_
_space_group_symop_id
_space_group_symop_operation_xyz
1 'x, y, z'
2 '-x, -y, -z'

loop_
_atom_site_label
_atom_site_type_symbol
_atom_site_fract_x
_atom_site_fract_y
_atom_site_fract_z
_atom_site_U_iso_or_equiv
_atom_site_adp_type
_atom_site_occupancy
_atom_site_calc_flag
_atom_site_refinement_flags_posn
O2 O 0.40646(16) 0.12502(9) 0.39024(8) 0.0204(2) Uani 1 d .
O1 O 0.65147(16) 0.53562(9) 0.21655(9) 0.0237(2) Uani 1 d .
N3 N 0.99151(19) 0.13913(11) 0.62288(10) 0.0190(3) Uani 1 d .
N1 N 0.1585(2) 0.64602(11) 0.02925(10) 0.0200(3) Uani 1 d .
N2 N 1.2238(2) 0.45156(11) 0.36313(11) 0.0227(3) Uani 1 d .
N4 N -0.2573(2) 0.00339(12) 0.12256(11) 0.0251(3) Uani 1 d .
C1 C 0.1151(2) 0.53718(12) 0.03235(11) 0.0171(3) Uani 1 d .
C12 C 0.9257(2) 0.04658(12) 0.51513(11) 0.0159(3) Uani 1 d .
C14 C 0.5978(2) 0.12379(13) 0.46298(12) 0.0169(3) Uani 1 d .
C7 C 0.8221(2) 0.40731(12) 0.29414(11) 0.0174(3) Uani 1 d .
C18 C 0.1413(2) 0.05057(12) 0.20575(11) 0.0170(3) Uani 1 d .
C2 C 0.2719(2) 0.49271(12) 0.09236(11) 0.0177(3) Uani 1 d .
H2 H 0.2352 0.4147 0.0914 0.021 Uiso 1 calc R
C13 C 0.7303(2) 0.03454(12) 0.43267(12) 0.0165(3) Uani 1 d .
H13 H 0.6887 -0.0330 0.3576 0.020 Uiso 1 calc R
C22 C 0.1595(2) 0.13564(13) 0.16177(12) 0.0196(3) Uani 1 d .
H22 H 0.3015 0.1801 0.1744 0.024 Uiso 1 calc R
C6 C 0.6124(2) 0.41865(13) 0.21967(12) 0.0192(3) Uani 1 d .
H6A H 0.5740 0.3499 0.1407 0.023 Uiso 1 calc R
H6B H 0.4869 0.4148 0.2521 0.023 Uiso 1 calc R
C17 C 0.3427(2) 0.02598(13) 0.27385(12) 0.0186(3) Uani 1 d .
H17A H 0.3076 -0.0547 0.2745 0.022 Uiso 1 calc R
H17B H 0.4662 0.0235 0.2389 0.022 Uiso 1 calc R
C15 C 0.6617(2) 0.22007(13) 0.57487(12) 0.0197(3) Uani 1 d .
H15 H 0.5736 0.2817 0.5987 0.024 Uiso 1 calc R
C4 C 0.5299(2) 0.67923(13) 0.15192(12) 0.0209(3) Uani 1 d .
H4 H 0.6719 0.7315 0.1933 0.025 Uiso 1 calc R
C20 C -0.2344(2) 0.08691(13) 0.08226(12) 0.0219(3) Uani 1 d .
H20 H -0.3652 0.1003 0.0394 0.026 Uiso 1 calc R
C8 C 1.0306(2) 0.45863(13) 0.29887(12) 0.0196(3) Uani 1 d .
H8 H 1.0371 0.5016 0.2537 0.024 Uiso 1 calc R
C5 C 0.3645(2) 0.71346(13) 0.08853(12) 0.0208(3) Uani 1 d .
H5 H 0.3986 0.7902 0.0867 0.025 Uiso 1 calc R
C9 C 1.2111(2) 0.38880(13) 0.42440(13) 0.0223(3) Uani 1 d .
H9 H 1.3460 0.3826 0.4704 0.027 Uiso 1 calc R
C21 C -0.0314(2) 0.15477(13) 0.09937(12) 0.0204(3) Uani 1 d .
H21 H -0.0235 0.2130 0.0690 0.024 Uiso 1 calc R
C11 C 0.8138(2) 0.34283(13) 0.35908(12) 0.0208(3) Uani 1 d .
H11 H 0.6746 0.3065 0.3587 0.025 Uiso 1 calc R
C19 C -0.0695(2) -0.01283(14) 0.18334(12) 0.0219(3) Uani 1 d .
H19 H -0.0820 -0.0715 0.2128 0.026 Uiso 1 calc R
C3 C 0.4828(2) 0.56559(13) 0.15347(12) 0.0183(3) Uani 1 d .
C16 C 0.8577(2) 0.22256(13) 0.64979(12) 0.0206(3) Uani 1 d .
H16 H 0.9011 0.2881 0.7260 0.025 Uiso 1 calc R
C10 C 1.0117(2) 0.33232(13) 0.42440(12) 0.0224(3) Uani 1 d .
H10 H 1.0104 0.2873 0.4682 0.027 Uiso 1 calc R

loop_
_atom_site_aniso_label
_atom_site_aniso_U_11
_atom_site_aniso_U_22
_atom_site_aniso_U_33
_atom_site_aniso_U_23
_atom_site_aniso_U_13
_atom_site_aniso_U_12
O2 0.0170(5) 0.0229(5) 0.0176(5) 0.0071(4) 0.0007(4) 0.0083(4)
O1 0.0185(5) 0.0213(5) 0.0314(6) 0.0160(5) 0.0000(4) 0.0020(4)
N3 0.0193(6) 0.0183(6) 0.0183(6) 0.0092(5) 0.0016(5) 0.0039(5)
N1 0.0226(6) 0.0185(6) 0.0176(6) 0.0088(5) 0.0029(5) 0.0023(5)
N2 0.0191(6) 0.0235(6) 0.0280(7) 0.0124(5) 0.0086(5) 0.0063(5)
N4 0.0162(6) 0.0355(7) 0.0273(7) 0.0195(6) 0.0026(5) 0.0035(5)
C1 0.0200(7) 0.0177(7) 0.0135(6) 0.0062(5) 0.0058(5) 0.0042(5)
C12 0.0154(6) 0.0162(6) 0.0183(6) 0.0108(5) 0.0033(5) 0.0016(5)
C14 0.0142(6) 0.0201(7) 0.0185(7) 0.0118(6) 0.0024(5) 0.0026(5)
C7 0.0194(7) 0.0154(6) 0.0169(6) 0.0058(5) 0.0064(5) 0.0049(5)
C18 0.0161(6) 0.0181(7) 0.0150(6) 0.0064(5) 0.0028(5) 0.0053(5)
C2 0.0193(7) 0.0167(6) 0.0179(6) 0.0083(5) 0.0060(5) 0.0037(5)
C13 0.0156(6) 0.0169(6) 0.0167(6) 0.0084(5) 0.0025(5) 0.0021(5)
C22 0.0185(7) 0.0171(7) 0.0190(7) 0.0057(5) 0.0032(5) 0.0001(5)
C6 0.0182(7) 0.0181(7) 0.0230(7) 0.0114(6) 0.0048(6) 0.0025(5)
C17 0.0158(6) 0.0200(7) 0.0173(7) 0.0071(6) 0.0021(5) 0.0046(5)
C15 0.0217(7) 0.0191(7) 0.0206(7) 0.0107(6) 0.0059(6) 0.0073(5)
C4 0.0189(7) 0.0194(7) 0.0213(7) 0.0085(6) 0.0028(6) 0.0001(5)
C20 0.0195(7) 0.0260(7) 0.0201(7) 0.0116(6) 0.0020(6) 0.0077(6)
C8 0.0201(7) 0.0202(7) 0.0231(7) 0.0123(6) 0.0086(6) 0.0067(5)
C5 0.0247(7) 0.0166(7) 0.0203(7) 0.0088(6) 0.0042(6) 0.0018(5)
C9 0.0217(7) 0.0222(7) 0.0229(7) 0.0103(6) 0.0049(6) 0.0083(6)
C21 0.0258(7) 0.0169(7) 0.0178(7) 0.0083(6) 0.0038(6) 0.0043(5)
C11 0.0214(7) 0.0191(7) 0.0232(7) 0.0098(6) 0.0082(6) 0.0027(5)
C19 0.0189(7) 0.0282(8) 0.0229(7) 0.0164(6) 0.0040(6) 0.0043(6)
C3 0.0188(7) 0.0200(7) 0.0174(7) 0.0091(6) 0.0053(5) 0.0061(5)
C16 0.0240(7) 0.0183(7) 0.0165(7) 0.0068(6) 0.0023(6) 0.0047(6)
C10 0.0289(8) 0.0205(7) 0.0212(7) 0.0120(6) 0.0078(6) 0.0066(6)

loop_
_atom_type_symbol
_atom_type_description
_atom_type_scat_dispersion_real
_atom_type_scat_dispersion_imag
_atom_type_scat_source
C C 0.0033 0.0016 'International Tables Vol C Tables 4.2.6.8 and 6.1.1.4'
H H 0.0000 0.0000 'International Tables Vol C Tables 4.2.6.8 and 6.1.1.4'
N N 0.0061 0.0033 'International Tables Vol C Tables 4.2.6.8 and 6.1.1.4'
O O 0.0106 0.0060 'International Tables Vol C Tables 4.2.6.8 and 6.1.1.4'

loop_
_exptl_crystal_face_index_h
_exptl_crystal_face_index_k
_exptl_crystal_face_index_l
_exptl_crystal_face_perp_dist
-7 2 13 0.0547
9 -3 0 0.0813
0 -1 17 0.0551
-9 3 6 0.0850
1 1 -17 0.0659
5 -1 -16 0.0631
-1 -17 7 0.0476
1 17 -7 0.0459
-3 -13 0 0.0638
-2 14 -14 0.0884

loop_
_geom_angle_atom_site_label_1
_geom_angle_atom_site_label_2
_geom_angle_atom_site_label_3
_geom_angle
_geom_angle_site_symmetry_3
C14 O2 C17 116.17(10) .
C3 O1 C6 118.12(11) .
C12 N3 C16 116.57(11) .
C5 N1 C1 116.50(12) .
C9 N2 C8 116.90(13) .
C20 N4 C19 116.57(12) .
N1 C1 C1 116.53(15) 2_565
N1 C1 C2 123.47(12) .
C2 C1 C1 120.00(15) 2_565
N3 C12 C12 116.70(14) 2_756
N3 C12 C13 123.45(12) .
C13 C12 C12 119.84(15) 2_756
O2 C14 C13 124.47(12) .
O2 C14 C15 116.41(12) .
C13 C14 C15 119.13(12) .
C8 C7 C6 121.28(12) .
C8 C7 C11 117.59(13) .
C11 C7 C6 121.12(12) .
C22 C18 C17 121.51(12) .
C19 C18 C22 117.89(12) .
C19 C18 C17 120.59(12) .
C1 C2 H2 120.8 .
C3 C2 C1 118.36(13) .
C3 C2 H2 120.8 .
C12 C13 H13 120.8 .
C14 C13 C12 118.40(12) .
C14 C13 H13 120.8 .
C18 C22 H22 120.4 .
C21 C22 C18 119.24(13) .
C21 C22 H22 120.4 .
O1 C6 C7 107.92(11) .
O1 C6 H6A 110.1 .
O1 C6 H6B 110.1 .
C7 C6 H6A 110.1 .
C7 C6 H6B 110.1 .
H6A C6 H6B 108.4 .
O2 C17 C18 107.67(11) .
O2 C17 H17A 110.2 .
O2 C17 H17B 110.2 .
C18 C17 H17A 110.2 .
C18 C17 H17B 110.2 .
H17A C17 H17B 108.5 .
C14 C15 H15 121.2 .
C16 C15 C14 117.62(13) .
C16 C15 H15 121.2 .
C5 C4 H4 120.9 .
C5 C4 C3 118.11(13) .
C3 C4 H4 120.9 .
N4 C20 H20 118.1 .
N4 C20 C21 123.89(13) .
C21 C20 H20 118.1 .
N2 C8 C7 124.26(13) .
N2 C8 H8 117.9 .
C7 C8 H8 117.9 .
N1 C5 C4 124.67(13) .
N1 C5 H5 117.7 .
C4 C5 H5 117.7 .
N2 C9 H9 118.3 .
N2 C9 C10 123.49(13) .
C10 C9 H9 118.3 .
C22 C21 C20 118.29(13) .
C22 C21 H21 120.9 .
C20 C21 H21 120.9 .
C7 C11 H11 120.4 .
C10 C11 C7 119.12(13) .
C10 C11 H11 120.4 .
N4 C19 C18 124.11(13) .
N4 C19 H19 117.9 .
C18 C19 H19 117.9 .
O1 C3 C2 125.18(12) .
O1 C3 C4 115.95(12) .
C2 C3 C4 118.87(12) .
N3 C16 C15 124.82(13) .
N3 C16 H16 117.6 .
C15 C16 H16 117.6 .
C9 C10 C11 118.62(13) .
C9 C10 H10 120.7 .
C11 C10 H10 120.7 .

loop_
_geom_bond_atom_site_label_1
_geom_bond_atom_site_label_2
_geom_bond_distance
_geom_bond_site_symmetry_2
O2 C14 1.3610(15) .
O2 C17 1.4471(16) .
O1 C6 1.4384(16) .
O1 C3 1.3595(16) .
N3 C12 1.3429(18) .
N3 C16 1.3435(18) .
N1 C1 1.3453(17) .
N1 C5 1.3436(18) .
N2 C8 1.3424(18) .
N2 C9 1.3366(19) .
N4 C20 1.3404(19) .
N4 C19 1.3423(18) .
C1 C1 1.496(3) 2_565
C1 C2 1.3997(19) .
C12 C12 1.497(3) 2_756
C12 C13 1.3947(18) .
C14 C13 1.3908(19) .
C14 C15 1.3955(19) .
C7 C6 1.5047(18) .
C7 C8 1.3866(19) .
C7 C11 1.3915(19) .
C18 C22 1.3900(19) .
C18 C17 1.5001(18) .
C18 C19 1.3845(19) .
C2 H2 0.9500 .
C2 C3 1.3909(19) .
C13 H13 0.9500 .
C22 H22 0.9500 .
C22 C21 1.3834(19) .
C6 H6A 0.9900 .
C6 H6B 0.9900 .
C17 H17A 0.9900 .
C17 H17B 0.9900 .
C15 H15 0.9500 .
C15 C16 1.3812(19) .
C4 H4 0.9500 .
C4 C5 1.379(2) .
C4 C3 1.3955(19) .
C20 H20 0.9500 .
C20 C21 1.385(2) .
C8 H8 0.9500 .
C5 H5 0.9500 .
C9 H9 0.9500 .
C9 C10 1.386(2) .
C21 H21 0.9500 .
C11 H11 0.9500 .
C11 C10 1.387(2) .
C19 H19 0.9500 .
C16 H16 0.9500 .
C10 H10 0.9500 .

loop_
_geom_torsion_atom_site_label_1
_geom_torsion_atom_site_label_2
_geom_torsion_atom_site_label_3
_geom_torsion_atom_site_label_4
_geom_torsion
_geom_torsion_site_symmetry_1
_geom_torsion_site_symmetry_4
O2 C14 C13 C12 178.24(12) . .
O2 C14 C15 C16 -178.67(12) . .
N3 C12 C13 C14 0.8(2) . .
N1 C1 C2 C3 1.0(2) . .
N2 C9 C10 C11 -1.1(2) . .
N4 C20 C21 C22 -0.1(2) . .
C1 N1 C5 C4 -0.6(2) . .
C1 C1 C2 C3 -178.69(15) 2_565 .
C1 C2 C3 O1 179.35(13) . .
C1 C2 C3 C4 -0.4(2) . .
C12 N3 C16 C15 -0.7(2) . .
C12 C12 C13 C14 -178.95(15) 2_756 .
C14 O2 C17 C18 -175.03(11) . .
C14 C15 C16 N3 0.0(2) . .
C7 C11 C10 C9 1.3(2) . .
C18 C22 C21 C20 -0.6(2) . .
C13 C14 C15 C16 1.1(2) . .
C22 C18 C17 O2 79.68(16) . .
C22 C18 C19 N4 -0.5(2) . .
C6 O1 C3 C2 1.1(2) . .
C6 O1 C3 C4 -179.17(12) . .
C6 C7 C8 N2 -179.79(13) . .
C6 C7 C11 C10 178.51(13) . .
C17 O2 C14 C13 -0.58(19) . .
C17 O2 C14 C15 179.12(12) . .
C17 C18 C22 C21 179.90(12) . .
C17 C18 C19 N4 -179.57(13) . .
C15 C14 C13 C12 -1.45(19) . .
C20 N4 C19 C18 -0.1(2) . .
C8 N2 C9 C10 -0.1(2) . .
C8 C7 C6 O1 -32.84(18) . .
C8 C7 C11 C10 -0.3(2) . .
C5 N1 C1 C1 179.22(14) . 2_565
C5 N1 C1 C2 -0.5(2) . .
C5 C4 C3 O1 179.63(13) . .
C5 C4 C3 C2 -0.6(2) . .
C9 N2 C8 C7 1.2(2) . .
C11 C7 C6 O1 148.41(13) . .
C11 C7 C8 N2 -1.0(2) . .
C19 N4 C20 C21 0.4(2) . .
C19 C18 C22 C21 0.9(2) . .
C19 C18 C17 O2 -101.30(15) . .
C3 O1 C6 C7 179.88(12) . .
C3 C4 C5 N1 1.2(2) . .
C16 N3 C12 C12 -179.98(14) . 2_756
C16 N3 C12 C13 0.2(2) . .

loop_
_exptl_oxdiff_crystal_face_indexfrac_h
_exptl_oxdiff_crystal_face_indexfrac_k
_exptl_oxdiff_crystal_face_indexfrac_l
_exptl_oxdiff_crystal_face_x
_exptl_oxdiff_crystal_face_y
_exptl_oxdiff_crystal_face_z
-7.0000 2.0000 13.0000 -0.2017 0.9717 -0.1518
9.0000 -3.0000 -0.0000 0.1172 -0.7785 -0.6879
-0.0000 -1.0000 17.0000 -0.1092 0.4752 -0.8878
-9.0000 3.0000 6.0000 -0.1779 0.9485 0.3681
1.0000 1.0000 -17.0000 0.1013 -0.5595 0.8053
5.0000 -1.0000 -16.0000 0.1851 -0.8815 0.4585
-1.0000 -17.0000 7.0000 1.0042 0.1709 0.0196
1.0000 17.0000 -7.0000 -1.0042 -0.1709 -0.0196
-3.0000 -13.0000 -0.0000 0.8397 0.1675 0.4847
-2.0000 14.0000 -14.0000 -0.7214 -0.1361 0.6558
